data_7048030
loop_
_publ_author_name
'Ke, Hongshan'
'Wei, Wen'
'Zhang, Yi-Quan'
'Zhang, Jun'
'Xie, Gang'
'Chen, Sanping'

_publ_section_title
;
 Influence of alcoholic solvent and acetate anion coordination mode
 variations on structures and magnetic properties of heterometallic
 Zn<sub>2</sub>Dy<sub>2</sub> tetranuclear clusters.
;
_journal_issue 46
_journal_name_full 'Dalton transactions (Cambridge, England : 2003)'
_journal_page_first 16616
_journal_page_last 16626
_journal_paper_doi 10.1039/c8dt03983f
_journal_volume 47
_journal_year 2018
_chemical_formula_moiety 'C78 H90 Dy2 N4 O18 Zn2, 4(C H2 Cl2), 2(C H4 O), 0.1(H2 O)'
_chemical_formula_sum 'C84 H106.2 Cl8 Dy2 N4 O20.1 Zn2'
_chemical_formula_weight 2232.86
_space_group_crystal_system triclinic
_space_group_IT_number 2
_space_group_name_Hall '-P 1'
_space_group_name_H-M_alt 'P -1'
_symmetry_space_group_name_Hall '-P 1'
_symmetry_space_group_name_H-M 'P -1'
_atom_sites_solution_hydrogens mixed
_audit_creation_date 2018-10-23
_audit_creation_method
;
Olex2 1.2-beta
(compiled 2016.07.08 svn.r3312 for OlexSys, GUI svn.r5203)
;
_audit_update_record
;
2018-10-26 deposited with the CCDC.
2018-10-30 downloaded from the CCDC.
;
_cell_angle_alpha 114.089(3)
_cell_angle_beta 92.470(3)
_cell_angle_gamma 116.270(3)
_cell_formula_units_Z 1
_cell_length_a 13.920(2)
_cell_length_b 14.776(2)
_cell_length_c 15.569(2)
_cell_measurement_reflns_used 4268
_cell_measurement_temperature 173(2)
_cell_measurement_theta_max 22.66
_cell_measurement_theta_min 2.50
_cell_volume 2521.6(6)
_computing_cell_refinement 'SAINT v8.34A (Bruker, 2013)'
_computing_data_collection 'Bruker SMART'
_computing_data_reduction 'SAINT v8.34A (Bruker, 2013)'
_computing_molecular_graphics 'Olex2 (Dolomanov et al., 2009)'
_computing_publication_material 'Olex2 (Dolomanov et al., 2009)'
_computing_structure_refinement 'ShelXL (Sheldrick, 2015)'
_computing_structure_solution 'SHELXS-97 (Sheldrick, 1990)'
_diffrn_ambient_temperature 173.15
_diffrn_measured_fraction_theta_full 0.982
_diffrn_measured_fraction_theta_max 0.970
_diffrn_measurement_device_type 'CCD area detector'
_diffrn_measurement_method 'phi and omega scans'
_diffrn_radiation_monochromator graphite
_diffrn_radiation_type MoK\a
_diffrn_radiation_wavelength 0.71073
_diffrn_reflns_av_R_equivalents 0.0493
_diffrn_reflns_av_unetI/netI 0.0809
_diffrn_reflns_Laue_measured_fraction_full 0.982
_diffrn_reflns_Laue_measured_fraction_max 0.970
_diffrn_reflns_limit_h_max 17
_diffrn_reflns_limit_h_min -18
_diffrn_reflns_limit_k_max 19
_diffrn_reflns_limit_k_min -19
_diffrn_reflns_limit_l_max 20
_diffrn_reflns_limit_l_min -17
_diffrn_reflns_number 22644
_diffrn_reflns_point_group_measured_fraction_full 0.982
_diffrn_reflns_point_group_measured_fraction_max 0.970
_diffrn_reflns_theta_full 25.242
_diffrn_reflns_theta_max 27.485
_diffrn_reflns_theta_min 1.671
_exptl_absorpt_coefficient_mu 2.209
_exptl_absorpt_correction_T_max 0.7455
_exptl_absorpt_correction_T_min 0.5904
_exptl_absorpt_correction_type multi-scan
_exptl_absorpt_process_details
;
SADABS-2014/5 (Bruker,2014/5) was used for absorption correction.
wR2(int) was 0.0900 before and 0.0527 after correction.
The Ratio of minimum to maximum transmission is 0.7920.
The \l/2 correction factor is 0.00150.
;
_exptl_crystal_colour yellow
_exptl_crystal_density_diffrn 1.470
_exptl_crystal_density_method 'not measured'
_exptl_crystal_description plate
_exptl_crystal_F_000 1127
_exptl_crystal_preparation 'Magnetic properties'
_exptl_crystal_size_max 0.25
_exptl_crystal_size_mid 0.2
_exptl_crystal_size_min 0.2
_refine_diff_density_max 1.119
_refine_diff_density_min -1.010
_refine_diff_density_rms 0.139
_refine_ls_extinction_method none
_refine_ls_goodness_of_fit_ref 0.991
_refine_ls_hydrogen_treatment mixed
_refine_ls_matrix_type full
_refine_ls_number_parameters 564
_refine_ls_number_reflns 11232
_refine_ls_number_restraints 9
_refine_ls_restrained_S_all 0.991
_refine_ls_R_factor_all 0.0600
_refine_ls_R_factor_gt 0.0466
_refine_ls_shift/su_max 0.001
_refine_ls_shift/su_mean 0.000
_refine_ls_structure_factor_coef Fsqd
_refine_ls_weighting_details 'w=1/[\s^2^(Fo^2^)+(0.0574P)^2^] where P=(Fo^2^+2Fc^2^)/3'
_refine_ls_weighting_scheme calc
_refine_ls_wR_factor_gt 0.1112
_refine_ls_wR_factor_ref 0.1186
_reflns_Friedel_coverage 0.000
_reflns_number_gt 9007
_reflns_number_total 11232
_reflns_threshold_expression 'I > 2\s(I)'
_cod_data_source_file c8dt03983f2.cif
_cod_data_source_block 1_CCDC1
_cod_depositor_comments
;
The following automatic conversions were performed:

'_exptl_absorpt_correction_type' value 'Multi-scan' changed to
'multi-scan' according to
/home/data/users/saulius/crontab/automatic-downloads/rss-feeds/RSC/lib/dictionaries/cif_core.dic
dictionary named 'cif_core.dic' version 2.4.2 from 2011-04-26.

Automatic conversion script
Id: cif_fix_values 4973 2017-02-22 13:04:09Z antanas 

 Adding full bibliography for 7048029--7048030.cif.
;
_cod_original_formula_sum 'C84 H106.20 Cl8 Dy2 N4 O20.10 Zn2'
_cod_database_code 7048030
_shelx_space_group_comment
;
The symmetry employed for this shelxl refinement is uniquely defined
by the following loop, which should always be used as a source of
symmetry information in preference to the above space-group names.
They are only intended as comments.
;
_shelx_estimated_absorpt_t_max 0.666
_shelx_estimated_absorpt_t_min 0.608
_olex2_refinement_description
;
1. Fixed Uiso
 At 1.2 times of:
  All C(H) groups, All C(H,H) groups
 At 1.5 times of:
  All C(H,H,H) groups, All O(H) groups, All O(H,H) groups
2. Restrained distances
 O9-H9A
 0.87 with sigma of 0.01
 C39-H9A
 1.905747 with sigma of 0.02
 Dy1-H9A
 2.966103 with sigma of 0.02
3. Uiso/Uaniso restraints and constraints
Uanis(O71) \\sim Ueq: with sigma of 0.01 and sigma for terminal atoms of 0.02
4. Others
 Fixed Sof: O71(0.05) H71A(0.05) H71B(0.05)
5.a Riding coordinates:
 O42(H42), O71(H71A,H71B)
5.b Secondary CH2 refined with riding coordinates:
 C40(H40A,H40B), C41(H41A,H41B)
5.c Aromatic/amide H refined with riding coordinates:
 C4(H4), C5(H5), C6(H6), C8(H8), C9(H9), C0AA(H0AA), C13(H13), C22(H22),
 C23(H23), C24(H24), C26(H26), C27(H27), C30(H30), C31(H31)
5.d Idealised Me refined as rotating group:
 C1(H1A,H1B,H1C), C16(H16A,H16B,H16C), C17(H17A,H17B,H17C), C18(H18A,H18B,
 H18C), C19(H19A,H19B,H19C), C34(H34A,H34B,H34C), C35(H35A,H35B,H35C), C36(H36A,
 H36B,H36C), C38(H38A,H38B,H38C), C39(H39A,H39B,H39C), C10(H10A,H10B,H10C)
;
_shelx_shelxl_version_number 2018/3
_olex2_submission_special_instructions 'No special instructions were received'

loop_
_space_group_symop_operation_xyz
'x, y, z'
'-x, -y, -z'

loop_
_atom_site_label
_atom_site_type_symbol
_atom_site_fract_x
_atom_site_fract_y
_atom_site_fract_z
_atom_site_U_iso_or_equiv
_atom_site_adp_type
_atom_site_occupancy
_atom_site_site_symmetry_order
_atom_site_calc_flag
_atom_site_refinement_flags_posn
_atom_site_refinement_flags_adp
_atom_site_refinement_flags_occupancy
C1 C 0.5511(6) 1.1429(6) 0.2301(6) 0.072(2) Uani 1 1 d . . .
H1A H 0.549847 1.146720 0.168753 0.108 Uiso 1 1 calc GR . .
H1B H 0.563041 1.215189 0.283041 0.108 Uiso 1 1 calc GR . .
H1C H 0.479794 1.079349 0.223197 0.108 Uiso 1 1 calc GR . .
C2 C 0.7370(4) 1.0246(4) 0.2093(4) 0.0248(10) Uani 1 1 d . . .
C3 C 0.6447(4) 1.0349(4) 0.1798(4) 0.0303(11) Uani 1 1 d . . .
C4 C 0.5711(4) 0.9598(5) 0.0886(4) 0.0362(13) Uani 1 1 d . . .
H4 H 0.510340 0.968149 0.071346 0.043 Uiso 1 1 calc R . .
C5 C 0.5834(5) 0.8725(5) 0.0213(4) 0.0393(14) Uani 1 1 d . . .
H5 H 0.532203 0.821796 -0.041887 0.047 Uiso 1 1 calc R . .
C6 C 0.6701(4) 0.8597(4) 0.0467(4) 0.0341(12) Uani 1 1 d . . .
H6 H 0.678248 0.799078 0.000551 0.041 Uiso 1 1 calc R . .
C7 C 0.7475(4) 0.9342(4) 0.1393(3) 0.0249(10) Uani 1 1 d . . .
C8 C 0.8347(4) 0.9129(4) 0.1595(3) 0.0259(10) Uani 1 1 d . . .
H8 H 0.834219 0.849478 0.107907 0.031 Uiso 1 1 calc R . .
C9 C 1.1691(4) 0.8925(4) 0.2557(4) 0.0257(10) Uani 1 1 d . . .
H9 H 1.226846 0.875801 0.261433 0.031 Uiso 1 1 calc R . .
C0AA C 1.1351(4) 0.9373(4) 0.3384(3) 0.0201(9) Uani 1 1 d . . .
H0AA H 1.172069 0.953063 0.399812 0.024 Uiso 1 1 calc R . .
C11 C 1.0487(4) 0.9594(4) 0.3329(3) 0.0179(9) Uani 1 1 d . . .
C12 C 0.9975(4) 0.9381(4) 0.2414(3) 0.0219(10) Uani 1 1 d . . .
C13 C 1.0347(4) 0.8966(4) 0.1605(3) 0.0242(10) Uani 1 1 d . . .
H13 H 1.000808 0.884670 0.099604 0.029 Uiso 1 1 calc R . .
C14 C 1.1197(4) 0.8721(4) 0.1656(3) 0.0242(10) Uani 1 1 d . . .
C15 C 1.1559(5) 0.8270(5) 0.0729(4) 0.0330(12) Uani 1 1 d . . .
C16 C 1.2001(6) 0.9153(6) 0.0360(5) 0.0568(18) Uani 1 1 d . . .
H16A H 1.144342 0.936649 0.027567 0.085 Uiso 1 1 calc GR . .
H16B H 1.215221 0.882061 -0.026883 0.085 Uiso 1 1 calc GR . .
H16C H 1.268977 0.983742 0.083629 0.085 Uiso 1 1 calc GR . .
C17 C 1.0530(6) 0.7139(6) -0.0071(4) 0.0601(19) Uani 1 1 d . . .
H17A H 1.025502 0.656949 0.016150 0.090 Uiso 1 1 calc GR . .
H17B H 1.074570 0.684062 -0.067020 0.090 Uiso 1 1 calc GR . .
H17C H 0.994148 0.729419 -0.020739 0.090 Uiso 1 1 calc GR . .
C18 C 1.2451(7) 0.7992(7) 0.0901(6) 0.069(2) Uani 1 1 d . . .
H18A H 1.310994 0.868766 0.140598 0.103 Uiso 1 1 calc GR . .
H18B H 1.265267 0.770007 0.029143 0.103 Uiso 1 1 calc GR . .
H18C H 1.216712 0.740663 0.111568 0.103 Uiso 1 1 calc GR . .
C19 C 1.2298(4) 0.7667(5) 0.4863(4) 0.0375(14) Uani 1 1 d . . .
H19A H 1.205673 0.688606 0.475027 0.056 Uiso 1 1 calc GR . .
H19B H 1.273510 0.821753 0.554521 0.056 Uiso 1 1 calc GR . .
H19C H 1.275686 0.783124 0.442808 0.056 Uiso 1 1 calc GR . .
C20 C 0.9758(4) 0.7291(4) 0.3605(3) 0.0206(9) Uani 1 1 d . . .
C21 C 1.0666(4) 0.7127(4) 0.3706(3) 0.0205(9) Uani 1 1 d . . .
C22 C 1.0864(4) 0.6422(4) 0.2919(4) 0.0285(11) Uani 1 1 d . . .
H22 H 1.147544 0.631275 0.301468 0.034 Uiso 1 1 calc R . .
C23 C 1.0162(4) 0.5870(4) 0.1979(4) 0.0322(12) Uani 1 1 d . . .
H23 H 1.030172 0.539942 0.142930 0.039 Uiso 1 1 calc R . .
C24 C 0.9268(4) 0.6018(4) 0.1865(4) 0.0286(11) Uani 1 1 d . . .
H24 H 0.878226 0.562329 0.122814 0.034 Uiso 1 1 calc R . .
C25 C 0.9040(4) 0.6721(4) 0.2643(3) 0.0225(10) Uani 1 1 d . . .
C26 C 0.8105(4) 0.6871(4) 0.2439(3) 0.0217(10) Uani 1 1 d . . .
H26 H 0.763717 0.641319 0.178807 0.026 Uiso 1 1 calc R . .
C27 C 0.5929(4) 0.6751(4) 0.2097(3) 0.0233(10) Uani 1 1 d . . .
H27 H 0.586769 0.602383 0.172589 0.028 Uiso 1 1 calc R . .
C28 C 0.6921(3) 0.7659(4) 0.2806(3) 0.0201(9) Uani 1 1 d . . .
C29 C 0.7041(3) 0.8745(4) 0.3381(3) 0.0191(9) Uani 1 1 d . . .
C30 C 0.6151(4) 0.8908(4) 0.3178(4) 0.0242(10) Uani 1 1 d . . .
H30 H 0.621791 0.964022 0.353089 0.029 Uiso 1 1 calc R . .
C31 C 0.5177(4) 0.7997(4) 0.2462(4) 0.0279(11) Uani 1 1 d . . .
H31 H 0.458988 0.812612 0.233033 0.033 Uiso 1 1 calc R . .
C32 C 0.5021(4) 0.6892(4) 0.1924(3) 0.0244(10) Uani 1 1 d . . .
C33 C 0.3900(4) 0.5909(4) 0.1169(4) 0.0334(12) Uani 1 1 d . . .
C34 C 0.3792(5) 0.6128(6) 0.0292(4) 0.0468(16) Uani 1 1 d . . .
H34A H 0.384338 0.687593 0.051917 0.070 Uiso 1 1 calc GR . .
H34B H 0.307020 0.552366 -0.018761 0.070 Uiso 1 1 calc GR . .
H34C H 0.439187 0.612299 -0.001297 0.070 Uiso 1 1 calc GR . .
C35 C 0.2941(4) 0.5890(5) 0.1647(5) 0.0430(15) Uani 1 1 d . . .
H35A H 0.301075 0.574091 0.219759 0.065 Uiso 1 1 calc GR . .
H35B H 0.222349 0.528357 0.116168 0.065 Uiso 1 1 calc GR . .
H35C H 0.298157 0.663431 0.188193 0.065 Uiso 1 1 calc GR . .
C36 C 0.3796(5) 0.4728(5) 0.0815(5) 0.0469(16) Uani 1 1 d . . .
H36A H 0.436583 0.469396 0.047569 0.070 Uiso 1 1 calc GR . .
H36B H 0.305559 0.412880 0.036540 0.070 Uiso 1 1 calc GR . .
H36C H 0.390008 0.460701 0.137773 0.070 Uiso 1 1 calc GR . .
C37 C 1.2127(4) 1.2133(4) 0.4189(4) 0.0270(11) Uani 1 1 d . . .
C38 C 1.2957(5) 1.2405(6) 0.3616(5) 0.0532(18) Uani 1 1 d . . .
H38A H 1.369851 1.268628 0.400060 0.080 Uiso 1 1 calc GR . .
H38B H 1.297149 1.299671 0.347135 0.080 Uiso 1 1 calc GR . .
H38C H 1.274259 1.170969 0.300182 0.080 Uiso 1 1 calc GR . .
C39 C 1.0874(6) 1.4111(5) 0.4777(5) 0.0556(18) Uani 1 1 d D . .
H39A H 1.124478 1.452814 0.442637 0.083 Uiso 1 1 calc GR . .
H39B H 1.139968 1.400177 0.510354 0.083 Uiso 1 1 calc GR . .
H39C H 1.061594 1.455332 0.526527 0.083 Uiso 1 1 calc GR . .
C40 C 0.0692(6) 0.2264(6) 0.1987(5) 0.0575(18) Uani 1 1 d . . .
H40A H -0.010677 0.200442 0.177419 0.069 Uiso 1 1 calc R . .
H40B H 0.079894 0.211636 0.253977 0.069 Uiso 1 1 calc R . .
C41 C 0.3849(15) 0.4801(8) 0.6604(7) 0.173(8) Uani 1 1 d . . .
H41A H 0.439251 0.453730 0.659048 0.207 Uiso 1 1 calc R . .
H41B H 0.309650 0.412125 0.637972 0.207 Uiso 1 1 calc R . .
O42 O 0.1630(4) 0.6697(4) 0.6613(3) 0.0541(12) Uani 1 1 d . . .
H42 H 0.176439 0.636880 0.614814 0.081 Uiso 1 1 d R . .
Cl1 Cl 0.1470(3) 0.3714(2) 0.2379(2) 0.1123(10) Uani 1 1 d . . .
Cl2 Cl 0.1057(3) 0.1477(3) 0.10272(17) 0.1067(9) Uani 1 1 d . . .
Cl3 Cl 0.3958(2) 0.5293(2) 0.5803(2) 0.1119(10) Uani 1 1 d . . .
Cl4 Cl 0.4060(3) 0.5746(2) 0.78019(18) 0.1078(10) Uani 1 1 d . . .
Dy1 Dy 0.93748(2) 1.11770(2) 0.40075(2) 0.01796(7) Uani 1 1 d D . .
N1 N 0.9143(3) 0.9695(3) 0.2394(3) 0.0207(8) Uani 1 1 d . . .
N2 N 0.7857(3) 0.7566(3) 0.3060(3) 0.0193(8) Uani 1 1 d . . .
O1 O 0.6392(3) 1.1244(3) 0.2525(3) 0.0405(10) Uani 1 1 d . . .
O2 O 0.8044(3) 1.0961(3) 0.2964(2) 0.0273(8) Uani 1 1 d . . .
O3 O 1.0145(2) 1.0023(2) 0.4123(2) 0.0166(6) Uani 1 1 d . . .
O4 O 1.1323(3) 0.7764(3) 0.4664(2) 0.0255(7) Uani 1 1 d . . .
O5 O 0.9650(2) 0.7986(3) 0.4397(2) 0.0205(7) Uani 1 1 d . . .
O6 O 0.7985(2) 0.9604(3) 0.4109(2) 0.0199(7) Uani 1 1 d . . .
O7 O 1.2394(3) 1.2009(3) 0.4898(2) 0.0261(7) Uani 1 1 d . . .
O8 O 1.1200(3) 1.1986(3) 0.3876(2) 0.0259(7) Uani 1 1 d . . .
O9 O 0.9944(3) 1.3019(3) 0.4099(3) 0.0359(9) Uani 1 1 d D . .
H9A H 0.948(2) 1.3136(19) 0.383(4) 0.054 Uiso 1 1 d DR . .
C10 C 0.1527(7) 0.6383(7) 0.7368(6) 0.074(2) Uani 1 1 d . . .
H10A H 0.080257 0.569135 0.716946 0.111 Uiso 1 1 calc GR . .
H10B H 0.158538 0.701181 0.796812 0.111 Uiso 1 1 calc GR . .
H10C H 0.212274 0.622997 0.748799 0.111 Uiso 1 1 calc GR . .
Zn1 Zn 0.87561(4) 0.88225(4) 0.44902(4) 0.01785(12) Uani 1 1 d . . .
O71 O 0.465(8) 1.034(8) 0.432(7) 0.06(2) Uani 0.05 1 d . U P
H71A H 0.507795 1.103039 0.431188 0.088 Uiso 0.05 1 d R . P
H71B H 0.418535 0.969759 0.383778 0.088 Uiso 0.05 1 d R . P

loop_
_atom_site_aniso_label
_atom_site_aniso_U_11
_atom_site_aniso_U_22
_atom_site_aniso_U_33
_atom_site_aniso_U_23
_atom_site_aniso_U_13
_atom_site_aniso_U_12
C1 0.065(5) 0.068(5) 0.080(5) 0.014(4) -0.014(4) 0.054(4)
C2 0.031(3) 0.029(2) 0.024(2) 0.018(2) 0.007(2) 0.018(2)
C3 0.027(3) 0.031(3) 0.033(3) 0.018(2) 0.002(2) 0.013(2)
C4 0.031(3) 0.037(3) 0.033(3) 0.016(2) -0.008(2) 0.013(2)
C5 0.039(3) 0.042(3) 0.031(3) 0.017(3) -0.007(2) 0.018(3)
C6 0.038(3) 0.034(3) 0.022(3) 0.010(2) -0.004(2) 0.015(2)
C7 0.024(2) 0.028(2) 0.019(2) 0.013(2) -0.002(2) 0.010(2)
C8 0.033(3) 0.025(2) 0.018(2) 0.006(2) 0.004(2) 0.017(2)
C9 0.026(2) 0.026(2) 0.029(3) 0.012(2) 0.009(2) 0.016(2)
C0AA 0.020(2) 0.021(2) 0.017(2) 0.0070(18) 0.0041(18) 0.0101(18)
C11 0.023(2) 0.0167(19) 0.019(2) 0.0086(18) 0.0060(18) 0.0140(18)
C12 0.020(2) 0.024(2) 0.019(2) 0.0072(19) 0.0034(19) 0.0128(19)
C13 0.035(3) 0.025(2) 0.015(2) 0.0090(19) 0.006(2) 0.017(2)
C14 0.033(3) 0.025(2) 0.021(2) 0.011(2) 0.014(2) 0.018(2)
C15 0.046(3) 0.043(3) 0.030(3) 0.022(2) 0.024(3) 0.032(3)
C16 0.086(5) 0.066(4) 0.051(4) 0.038(4) 0.048(4) 0.051(4)
C17 0.082(5) 0.053(4) 0.035(3) 0.007(3) 0.023(4) 0.038(4)
C18 0.095(6) 0.109(6) 0.066(5) 0.053(5) 0.054(5) 0.088(6)
C19 0.028(3) 0.055(3) 0.036(3) 0.014(3) 0.004(2) 0.034(3)
C20 0.020(2) 0.017(2) 0.024(2) 0.0072(18) 0.0054(19) 0.0108(18)
C21 0.023(2) 0.020(2) 0.019(2) 0.0080(18) 0.0058(19) 0.0119(19)
C22 0.030(3) 0.033(3) 0.029(3) 0.013(2) 0.009(2) 0.023(2)
C23 0.033(3) 0.028(2) 0.030(3) 0.004(2) 0.007(2) 0.020(2)
C24 0.032(3) 0.029(2) 0.017(2) 0.001(2) 0.002(2) 0.019(2)
C25 0.019(2) 0.024(2) 0.026(2) 0.010(2) 0.011(2) 0.0140(19)
C26 0.017(2) 0.025(2) 0.019(2) 0.0065(19) 0.0040(18) 0.0109(19)
C27 0.022(2) 0.020(2) 0.023(2) 0.0088(19) 0.002(2) 0.0093(19)
C28 0.015(2) 0.026(2) 0.020(2) 0.0125(19) 0.0029(18) 0.0098(18)
C29 0.014(2) 0.022(2) 0.018(2) 0.0079(18) 0.0024(17) 0.0078(18)
C30 0.023(2) 0.022(2) 0.030(3) 0.011(2) 0.005(2) 0.015(2)
C31 0.017(2) 0.031(2) 0.037(3) 0.015(2) 0.003(2) 0.014(2)
C32 0.018(2) 0.032(2) 0.023(2) 0.014(2) 0.0015(19) 0.013(2)
C33 0.019(2) 0.030(3) 0.038(3) 0.010(2) -0.001(2) 0.009(2)
C34 0.044(3) 0.057(4) 0.032(3) 0.014(3) -0.005(3) 0.028(3)
C35 0.021(3) 0.048(3) 0.052(4) 0.020(3) 0.009(3) 0.016(3)
C36 0.027(3) 0.028(3) 0.057(4) 0.004(3) -0.009(3) 0.009(2)
C37 0.023(2) 0.027(2) 0.027(3) 0.012(2) 0.009(2) 0.010(2)
C38 0.036(3) 0.085(5) 0.054(4) 0.051(4) 0.023(3) 0.026(3)
C39 0.060(4) 0.022(3) 0.054(4) 0.006(3) 0.000(3) 0.009(3)
C40 0.076(5) 0.065(4) 0.048(4) 0.039(4) 0.020(4) 0.037(4)
C41 0.33(2) 0.054(6) 0.063(6) 0.018(5) -0.007(10) 0.056(9)
O42 0.065(3) 0.044(2) 0.058(3) 0.024(2) 0.009(2) 0.031(2)
Cl1 0.155(3) 0.0721(15) 0.0980(18) 0.0523(14) 0.0350(19) 0.0376(17)
Cl2 0.184(3) 0.140(2) 0.0648(14) 0.0568(15) 0.0508(17) 0.125(2)
Cl3 0.108(2) 0.0965(18) 0.0961(19) 0.0549(16) 0.0270(16) 0.0161(16)
Cl4 0.174(3) 0.0682(14) 0.0748(15) 0.0260(12) 0.0100(17) 0.0662(17)
Dy1 0.01898(11) 0.01834(11) 0.01608(11) 0.00679(8) 0.00143(8) 0.01062(9)
N1 0.0218(19) 0.0233(19) 0.0178(19) 0.0092(16) 0.0033(16) 0.0128(16)
N2 0.0139(17) 0.0204(18) 0.022(2) 0.0089(16) 0.0022(15) 0.0088(15)
O1 0.039(2) 0.037(2) 0.047(2) 0.0150(18) -0.0005(19) 0.0271(18)
O2 0.0292(18) 0.0285(17) 0.0223(17) 0.0077(15) -0.0049(15) 0.0181(15)
O3 0.0176(15) 0.0183(14) 0.0128(14) 0.0048(12) 0.0025(12) 0.0107(12)
O4 0.0213(16) 0.0310(17) 0.0252(17) 0.0096(15) -0.0010(14) 0.0181(15)
O5 0.0227(16) 0.0240(15) 0.0181(16) 0.0079(13) 0.0067(13) 0.0162(14)
O6 0.0170(15) 0.0213(15) 0.0209(16) 0.0090(13) 0.0019(13) 0.0105(13)
O7 0.0213(16) 0.0280(17) 0.0249(18) 0.0122(15) 0.0051(14) 0.0097(14)
O8 0.0246(17) 0.0286(17) 0.0294(18) 0.0178(15) 0.0071(15) 0.0135(15)
O9 0.034(2) 0.0284(18) 0.050(2) 0.0206(18) 0.0083(18) 0.0176(16)
C10 0.090(6) 0.079(6) 0.064(5) 0.040(5) 0.031(5) 0.045(5)
Zn1 0.0176(2) 0.0193(2) 0.0155(3) 0.0059(2) 0.0016(2) 0.0108(2)
O71 0.06(3) 0.06(3) 0.06(3) 0.022(19) 0.03(2) 0.03(2)

loop_
_atom_type_symbol
_atom_type_description
_atom_type_scat_dispersion_real
_atom_type_scat_dispersion_imag
_atom_type_scat_source
C C 0.0033 0.0016 'International Tables Vol C Tables 4.2.6.8 and 6.1.1.4'
H H 0.0000 0.0000 'International Tables Vol C Tables 4.2.6.8 and 6.1.1.4'
Cl Cl 0.1484 0.1585 'International Tables Vol C Tables 4.2.6.8 and 6.1.1.4'
Dy Dy -0.1892 4.4098 'International Tables Vol C Tables 4.2.6.8 and 6.1.1.4'
N N 0.0061 0.0033 'International Tables Vol C Tables 4.2.6.8 and 6.1.1.4'
O O 0.0106 0.0060 'International Tables Vol C Tables 4.2.6.8 and 6.1.1.4'
Zn Zn 0.2839 1.4301 'International Tables Vol C Tables 4.2.6.8 and 6.1.1.4'

loop_
_geom_angle_atom_site_label_1
_geom_angle_atom_site_label_2
_geom_angle_atom_site_label_3
_geom_angle
_geom_angle_site_symmetry_1
_geom_angle_site_symmetry_3
H1A C1 H1B 109.5 . .
H1A C1 H1C 109.5 . .
H1B C1 H1C 109.5 . .
O1 C1 H1A 109.5 . .
O1 C1 H1B 109.5 . .
O1 C1 H1C 109.5 . .
C7 C2 C3 116.3(4) . .
O2 C2 C3 119.7(4) . .
O2 C2 C7 124.0(4) . .
C4 C3 C2 121.1(5) . .
C4 C3 O1 125.9(5) . .
O1 C3 C2 112.9(4) . .
C3 C4 H4 119.3 . .
C3 C4 C5 121.4(5) . .
C5 C4 H4 119.3 . .
C4 C5 H5 120.4 . .
C6 C5 C4 119.2(5) . .
C6 C5 H5 120.4 . .
C5 C6 H6 119.3 . .
C5 C6 C7 121.5(5) . .
C7 C6 H6 119.3 . .
C2 C7 C8 122.2(4) . .
C6 C7 C2 120.4(5) . .
C6 C7 C8 117.4(5) . .
C7 C8 H8 116.0 . .
N1 C8 C7 128.1(4) . .
N1 C8 H8 116.0 . .
C0AA C9 H9 119.5 . .
C14 C9 H9 119.5 . .
C14 C9 C0AA 120.9(4) . .
C9 C0AA H0AA 119.2 . .
C11 C0AA C9 121.5(4) . .
C11 C0AA H0AA 119.2 . .
C0AA C11 C12 117.9(4) . .
O3 C11 C0AA 122.2(4) . .
O3 C11 C12 119.9(4) . .
C11 C12 N1 116.7(4) . .
C13 C12 C11 119.7(4) . .
C13 C12 N1 123.4(4) . .
C12 C13 H13 118.9 . .
C14 C13 C12 122.3(4) . .
C14 C13 H13 118.9 . .
C9 C14 C13 117.6(4) . .
C9 C14 C15 123.5(4) . .
C13 C14 C15 118.9(4) . .
C14 C15 C17 108.4(4) . .
C16 C15 C14 110.5(4) . .
C16 C15 C17 109.5(5) . .
C18 C15 C14 112.1(5) . .
C18 C15 C16 108.8(5) . .
C18 C15 C17 107.5(5) . .
C15 C16 H16A 109.5 . .
C15 C16 H16B 109.5 . .
C15 C16 H16C 109.5 . .
H16A C16 H16B 109.5 . .
H16A C16 H16C 109.5 . .
H16B C16 H16C 109.5 . .
C15 C17 H17A 109.5 . .
C15 C17 H17B 109.5 . .
C15 C17 H17C 109.5 . .
H17A C17 H17B 109.5 . .
H17A C17 H17C 109.5 . .
H17B C17 H17C 109.5 . .
C15 C18 H18A 109.5 . .
C15 C18 H18B 109.5 . .
C15 C18 H18C 109.5 . .
H18A C18 H18B 109.5 . .
H18A C18 H18C 109.5 . .
H18B C18 H18C 109.5 . .
H19A C19 H19B 109.5 . .
H19A C19 H19C 109.5 . .
H19B C19 H19C 109.5 . .
O4 C19 H19A 109.5 . .
O4 C19 H19B 109.5 . .
O4 C19 H19C 109.5 . .
C21 C20 C25 117.8(4) . .
O5 C20 C21 117.4(4) . .
O5 C20 C25 124.7(4) . .
C22 C21 C20 122.2(4) . .
C22 C21 O4 125.6(4) . .
O4 C21 C20 112.2(4) . .
C21 C22 H22 120.1 . .
C21 C22 C23 119.7(4) . .
C23 C22 H22 120.1 . .
C22 C23 H23 120.5 . .
C24 C23 C22 118.9(5) . .
C24 C23 H23 120.5 . .
C23 C24 H24 118.5 . .
C23 C24 C25 123.0(5) . .
C25 C24 H24 118.5 . .
C20 C25 C26 122.9(4) . .
C24 C25 C20 118.3(4) . .
C24 C25 C26 118.8(4) . .
C25 C26 H26 117.1 . .
N2 C26 C25 125.8(4) . .
N2 C26 H26 117.1 . .
C28 C27 H27 119.5 . .
C28 C27 C32 121.1(4) . .
C32 C27 H27 119.5 . .
C27 C28 C29 121.3(4) . .
C27 C28 N2 124.3(4) . .
C29 C28 N2 114.3(4) . .
C28 C29 C30 117.9(4) . .
O6 C29 C28 120.8(4) . .
O6 C29 C30 121.3(4) . .
C29 C30 H30 120.1 . .
C31 C30 C29 119.8(4) . .
C31 C30 H30 120.1 . .
C30 C31 H31 118.6 . .
C30 C31 C32 122.8(4) . .
C32 C31 H31 118.6 . .
C27 C32 C31 116.9(4) . .
C27 C32 C33 123.0(4) . .
C31 C32 C33 120.1(4) . .
C32 C33 C34 108.3(4) . .
C32 C33 C35 109.1(4) . .
C34 C33 C35 110.0(5) . .
C36 C33 C32 112.5(4) . .
C36 C33 C34 109.7(5) . .
C36 C33 C35 107.2(5) . .
C33 C34 H34A 109.5 . .
C33 C34 H34B 109.5 . .
C33 C34 H34C 109.5 . .
H34A C34 H34B 109.5 . .
H34A C34 H34C 109.5 . .
H34B C34 H34C 109.5 . .
C33 C35 H35A 109.5 . .
C33 C35 H35B 109.5 . .
C33 C35 H35C 109.5 . .
H35A C35 H35B 109.5 . .
H35A C35 H35C 109.5 . .
H35B C35 H35C 109.5 . .
C33 C36 H36A 109.5 . .
C33 C36 H36B 109.5 . .
C33 C36 H36C 109.5 . .
H36A C36 H36B 109.5 . .
H36A C36 H36C 109.5 . .
H36B C36 H36C 109.5 . .
O7 C37 C38 118.1(5) . .
O8 C37 C38 116.1(5) . .
O8 C37 O7 125.7(5) . .
C37 C38 H38A 109.5 . .
C37 C38 H38B 109.5 . .
C37 C38 H38C 109.5 . .
H38A C38 H38B 109.5 . .
H38A C38 H38C 109.5 . .
H38B C38 H38C 109.5 . .
H39A C39 H39B 109.5 . .
H39A C39 H39C 109.5 . .
H39B C39 H39C 109.5 . .
O9 C39 H39A 109.5 . .
O9 C39 H39B 109.5 . .
O9 C39 H39C 109.5 . .
H40A C40 H40B 107.9 . .
Cl1 C40 H40A 109.2 . .
Cl1 C40 H40B 109.2 . .
Cl1 C40 Cl2 112.1(4) . .
Cl2 C40 H40A 109.2 . .
Cl2 C40 H40B 109.2 . .
H41A C41 H41B 107.3 . .
Cl3 C41 H41A 108.1 . .
Cl3 C41 H41B 108.1 . .
Cl3 C41 Cl4 116.8(6) . .
Cl4 C41 H41A 108.1 . .
Cl4 C41 H41B 108.1 . .
C10 O42 H42 120.8 . .
N1 Dy1 O4 154.11(11) . 2_776
N1 Dy1 Zn1 102.31(9) . 2_776
O2 Dy1 N1 73.69(12) . .
O2 Dy1 O3 137.40(11) . .
O2 Dy1 O4 85.07(11) . 2_776
O2 Dy1 O5 147.33(11) . 2_776
O2 Dy1 O6 87.29(12) . .
O2 Dy1 O8 118.49(12) . .
O2 Dy1 O9 71.95(12) . .
O2 Dy1 Zn1 173.46(9) . 2_776
O3 Dy1 N1 67.80(11) . .
O3 Dy1 O4 125.00(10) . 2_776
O3 Dy1 Zn1 36.88(7) . 2_776
O4 Dy1 Zn1 97.35(7) 2_776 2_776
O5 Dy1 N1 138.66(11) 2_776 .
O5 Dy1 O3 71.82(10) 2_776 .
O5 Dy1 O4 62.61(10) 2_776 2_776
O5 Dy1 O6 91.90(11) 2_776 .
O5 Dy1 O8 79.92(11) 2_776 .
O5 Dy1 O9 92.06(12) 2_776 .
O5 Dy1 Zn1 36.35(7) 2_776 2_776
O6 Dy1 N1 83.40(12) . .
O6 Dy1 O3 71.15(10) . .
O6 Dy1 O4 80.93(11) . 2_776
O6 Dy1 O9 146.52(12) . .
O6 Dy1 Zn1 87.09(7) . 2_776
O8 Dy1 N1 79.73(12) . .
O8 Dy1 O3 72.05(11) . .
O8 Dy1 O4 124.35(11) . 2_776
O8 Dy1 O6 143.04(11) . .
O8 Dy1 O9 70.26(12) . .
O8 Dy1 Zn1 65.05(8) . 2_776
O9 Dy1 N1 114.01(13) . .
O9 Dy1 O3 141.03(11) . .
O9 Dy1 O4 71.57(12) . 2_776
O9 Dy1 Zn1 114.56(9) . 2_776
C8 N1 C12 118.8(4) . .
C8 N1 Dy1 129.2(3) . .
C12 N1 Dy1 111.7(3) . .
C26 N2 C28 122.5(4) . .
C26 N2 Zn1 128.7(3) . .
C28 N2 Zn1 108.5(3) . .
C3 O1 C1 117.4(4) . .
C2 O2 Dy1 140.5(3) . .
C11 O3 Dy1 112.6(2) . .
C11 O3 Zn1 120.0(2) . .
C11 O3 Zn1 122.1(3) . 2_776
Zn1 O3 Dy1 98.31(11) 2_776 .
Zn1 O3 Dy1 99.98(11) . .
Zn1 O3 Zn1 99.60(12) 2_776 .
C19 O4 Dy1 124.0(3) . 2_776
C21 O4 C19 117.4(4) . .
C21 O4 Dy1 118.1(2) . 2_776
C20 O5 Dy1 128.6(3) . 2_776
C20 O5 Zn1 127.7(3) . .
Zn1 O5 Dy1 102.86(12) . 2_776
C29 O6 Dy1 124.3(3) . .
C29 O6 Zn1 106.8(3) . .
Zn1 O6 Dy1 107.62(12) . .
C37 O7 Zn1 123.4(3) . 2_776
C37 O8 Dy1 140.3(3) . .
C39 O9 Dy1 128.3(4) . .
C39 O9 H9A 107.9(15) . .
Dy1 O9 H9A 121.2(15) . .
O42 C10 H10A 109.5 . .
O42 C10 H10B 109.5 . .
O42 C10 H10C 109.5 . .
H10A C10 H10B 109.5 . .
H10A C10 H10C 109.5 . .
H10B C10 H10C 109.5 . .
N2 Zn1 Dy1 126.05(10) . 2_776
N2 Zn1 O3 96.59(13) . .
N2 Zn1 O3 169.82(13) . 2_776
N2 Zn1 O5 86.29(13) . .
N2 Zn1 O6 80.22(13) . .
N2 Zn1 O7 94.37(14) . 2_776
O3 Zn1 Dy1 44.80(8) 2_776 2_776
O3 Zn1 Dy1 91.28(7) . 2_776
O3 Zn1 O3 80.40(12) 2_776 .
O3 Zn1 O5 83.84(12) 2_776 .
O3 Zn1 O6 108.55(11) 2_776 .
O3 Zn1 O7 89.23(12) 2_776 2_776
O5 Zn1 Dy1 40.79(8) . 2_776
O5 Zn1 O3 87.11(12) . .
O5 Zn1 O6 159.47(13) . .
O6 Zn1 Dy1 153.21(8) . 2_776
O6 Zn1 O3 79.21(11) . .
O7 Zn1 Dy1 84.32(9) 2_776 2_776
O7 Zn1 O3 168.74(12) 2_776 .
O7 Zn1 O5 96.17(13) 2_776 .
O7 Zn1 O6 100.20(13) 2_776 .
H71A O71 H71B 127.4 . .

loop_
_geom_bond_atom_site_label_1
_geom_bond_atom_site_label_2
_geom_bond_distance
_geom_bond_site_symmetry_2
C1 H1A 0.9800 .
C1 H1B 0.9800 .
C1 H1C 0.9800 .
C1 O1 1.428(6) .
C2 C3 1.438(7) .
C2 C7 1.411(7) .
C2 O2 1.295(6) .
C3 C4 1.371(7) .
C3 O1 1.382(6) .
C4 H4 0.9500 .
C4 C5 1.377(8) .
C5 H5 0.9500 .
C5 C6 1.368(8) .
C6 H6 0.9500 .
C6 C7 1.405(6) .
C7 C8 1.435(7) .
C8 H8 0.9500 .
C8 N1 1.299(6) .
C9 H9 0.9500 .
C9 C0AA 1.398(6) .
C9 C14 1.386(7) .
C0AA H0AA 0.9500 .
C0AA C11 1.385(6) .
C11 C12 1.409(6) .
C11 O3 1.355(5) .
C12 C13 1.393(6) .
C12 N1 1.430(6) .
C13 H13 0.9500 .
C13 C14 1.391(7) .
C14 C15 1.535(7) .
C15 C16 1.530(8) .
C15 C17 1.557(8) .
C15 C18 1.515(8) .
C16 H16A 0.9800 .
C16 H16B 0.9800 .
C16 H16C 0.9800 .
C17 H17A 0.9800 .
C17 H17B 0.9800 .
C17 H17C 0.9800 .
C18 H18A 0.9800 .
C18 H18B 0.9800 .
C18 H18C 0.9800 .
C19 H19A 0.9800 .
C19 H19B 0.9800 .
C19 H19C 0.9800 .
C19 O4 1.460(5) .
C20 C21 1.402(6) .
C20 C25 1.431(7) .
C20 O5 1.309(5) .
C21 C22 1.380(6) .
C21 O4 1.386(5) .
C22 H22 0.9500 .
C22 C23 1.399(7) .
C23 H23 0.9500 .
C23 C24 1.372(7) .
C24 H24 0.9500 .
C24 C25 1.394(6) .
C25 C26 1.457(6) .
C26 H26 0.9500 .
C26 N2 1.280(6) .
C27 H27 0.9500 .
C27 C28 1.395(6) .
C27 C32 1.401(6) .
C28 C29 1.407(6) .
C28 N2 1.426(5) .
C29 C30 1.409(6) .
C29 O6 1.358(5) .
C30 H30 0.9500 .
C30 C31 1.386(6) .
C31 H31 0.9500 .
C31 C32 1.403(7) .
C32 C33 1.539(6) .
C33 C34 1.542(8) .
C33 C35 1.552(8) .
C33 C36 1.533(7) .
C34 H34A 0.9800 .
C34 H34B 0.9800 .
C34 H34C 0.9800 .
C35 H35A 0.9800 .
C35 H35B 0.9800 .
C35 H35C 0.9800 .
C36 H36A 0.9800 .
C36 H36B 0.9800 .
C36 H36C 0.9800 .
C37 C38 1.505(7) .
C37 O7 1.257(6) .
C37 O8 1.249(6) .
C38 H38A 0.9800 .
C38 H38B 0.9800 .
C38 H38C 0.9800 .
C39 H39A 0.9800 .
C39 H39B 0.9800 .
C39 H39C 0.9800 .
C39 O9 1.427(6) .
C40 H40A 0.9900 .
C40 H40B 0.9900 .
C40 Cl1 1.720(7) .
C40 Cl2 1.736(7) .
C41 H41A 0.9900 .
C41 H41B 0.9900 .
C41 Cl3 1.663(10) .
C41 Cl4 1.726(10) .
O42 H42 0.7738 .
O42 C10 1.421(8) .
Dy1 N1 2.454(4) .
Dy1 O2 2.229(3) .
Dy1 O3 2.437(3) .
Dy1 O4 2.559(3) 2_776
Dy1 O5 2.293(3) 2_776
Dy1 O6 2.348(3) .
Dy1 O8 2.342(3) .
Dy1 O9 2.412(3) .
Dy1 Zn1 3.4223(6) 2_776
N2 Zn1 2.073(4) .
O3 Zn1 2.258(3) .
O3 Zn1 2.076(3) 2_776
O5 Zn1 2.081(3) .
O6 Zn1 2.107(3) .
O7 Zn1 2.080(3) 2_776
O9 H9A 0.871(9) .
C10 H10A 0.9800 .
C10 H10B 0.9800 .
C10 H10C 0.9800 .
O71 H71A 0.9343 .
O71 H71B 0.8411 .

loop_
_geom_torsion_atom_site_label_1
_geom_torsion_atom_site_label_2
_geom_torsion_atom_site_label_3
_geom_torsion_atom_site_label_4
_geom_torsion
_geom_torsion_site_symmetry_4
C2 C3 C4 C5 -0.7(9) .
C2 C3 O1 C1 179.2(6) .
C2 C7 C8 N1 -0.8(8) .
C3 C2 C7 C6 -0.3(7) .
C3 C2 C7 C8 -179.0(5) .
C3 C2 O2 Dy1 165.3(4) .
C3 C4 C5 C6 0.8(9) .
C4 C3 O1 C1 -2.0(9) .
C4 C5 C6 C7 -0.6(9) .
C5 C6 C7 C2 0.3(8) .
C5 C6 C7 C8 179.2(5) .
C6 C7 C8 N1 -179.6(5) .
C7 C2 C3 C4 0.5(8) .
C7 C2 C3 O1 179.3(4) .
C7 C2 O2 Dy1 -14.3(8) .
C7 C8 N1 C12 -175.7(5) .
C7 C8 N1 Dy1 10.9(8) .
C9 C0AA C11 C12 -1.7(7) .
C9 C0AA C11 O3 179.7(4) .
C9 C14 C15 C16 -117.1(6) .
C9 C14 C15 C17 122.9(5) .
C9 C14 C15 C18 4.4(8) .
C0AA C9 C14 C13 -0.7(7) .
C0AA C9 C14 C15 177.8(4) .
C0AA C11 C12 C13 -0.3(7) .
C0AA C11 C12 N1 -175.5(4) .
C0AA C11 O3 Dy1 150.7(3) .
C0AA C11 O3 Zn1 -92.1(4) .
C0AA C11 O3 Zn1 34.1(5) 2_776
C11 C12 C13 C14 1.8(7) .
C11 C12 N1 C8 -151.5(5) .
C11 C12 N1 Dy1 22.9(5) .
C12 C11 O3 Dy1 -27.9(5) .
C12 C11 O3 Zn1 -144.5(3) 2_776
C12 C11 O3 Zn1 89.3(4) .
C12 C13 C14 C9 -1.3(7) .
C12 C13 C14 C15 -179.8(4) .
C13 C12 N1 C8 33.4(7) .
C13 C12 N1 Dy1 -152.1(4) .
C13 C14 C15 C16 61.3(6) .
C13 C14 C15 C17 -58.7(6) .
C13 C14 C15 C18 -177.1(5) .
C14 C9 C0AA C11 2.2(7) .
C20 C21 C22 C23 1.8(8) .
C20 C21 O4 C19 -180.0(4) .
C20 C21 O4 Dy1 7.6(5) 2_776
C20 C25 C26 N2 4.9(8) .
C21 C20 C25 C24 1.5(7) .
C21 C20 C25 C26 -176.8(4) .
C21 C20 O5 Dy1 -8.7(6) 2_776
C21 C20 O5 Zn1 159.4(3) .
C21 C22 C23 C24 -1.8(8) .
C22 C21 O4 C19 -1.1(7) .
C22 C21 O4 Dy1 -173.6(4) 2_776
C22 C23 C24 C25 1.7(8) .
C23 C24 C25 C20 -1.6(8) .
C23 C24 C25 C26 176.7(5) .
C24 C25 C26 N2 -173.3(5) .
C25 C20 C21 C22 -1.6(7) .
C25 C20 C21 O4 177.2(4) .
C25 C20 O5 Dy1 173.8(3) 2_776
C25 C20 O5 Zn1 -18.2(6) .
C25 C26 N2 C28 -179.6(4) .
C25 C26 N2 Zn1 7.6(7) .
C27 C28 C29 C30 -3.8(7) .
C27 C28 C29 O6 176.0(4) .
C27 C28 N2 C26 32.1(7) .
C27 C28 N2 Zn1 -153.9(4) .
C27 C32 C33 C34 -107.9(6) .
C27 C32 C33 C35 132.4(5) .
C27 C32 C33 C36 13.5(7) .
C28 C27 C32 C31 2.9(7) .
C28 C27 C32 C33 -178.4(5) .
C28 C29 C30 C31 3.0(7) .
C28 C29 O6 Dy1 104.7(4) .
C28 C29 O6 Zn1 -21.4(5) .
C29 C28 N2 C26 -152.0(5) .
C29 C28 N2 Zn1 22.1(5) .
C29 C30 C31 C32 0.8(8) .
C30 C29 O6 Dy1 -75.6(5) .
C30 C29 O6 Zn1 158.4(4) .
C30 C31 C32 C27 -3.7(8) .
C30 C31 C32 C33 177.5(5) .
C31 C32 C33 C34 70.7(6) .
C31 C32 C33 C35 -49.0(7) .
C31 C32 C33 C36 -167.9(5) .
C32 C27 C28 C29 0.8(7) .
C32 C27 C28 N2 176.5(5) .
C38 C37 O7 Zn1 -161.3(4) 2_776
C38 C37 O8 Dy1 161.8(4) .
N1 C12 C13 C14 176.7(4) .
N2 C28 C29 C30 -179.8(4) .
N2 C28 C29 O6 -0.1(6) .
O1 C3 C4 C5 -179.4(5) .
O2 C2 C3 C4 -179.2(5) .
O2 C2 C3 O1 -0.4(7) .
O2 C2 C7 C6 179.4(5) .
O2 C2 C7 C8 0.6(8) .
O3 C11 C12 C13 178.4(4) .
O3 C11 C12 N1 3.2(6) .
O4 C21 C22 C23 -176.9(5) .
O5 C20 C21 C22 -179.4(4) .
O5 C20 C21 O4 -0.5(6) .
O5 C20 C25 C24 179.0(5) .
O5 C20 C25 C26 0.8(7) .
O6 C29 C30 C31 -176.8(4) .
O7 C37 O8 Dy1 -14.0(8) .
O8 C37 O7 Zn1 14.4(7) 2_776
